data_4514214
loop_
_publ_author_name
'Qin, Jun-Sheng'
'Yuan, Shuai'
'Alsalme, Ali'
'Zhou, Hong-Cai'

_publ_section_title
;
 Flexible Zirconium MOF as the Crystalline Sponge for Coordinative
 Alignment of Dicarboxylates.
;
_journal_issue 39
_journal_name_full 'ACS applied materials &amp; interfaces'
_journal_page_first 33408
_journal_page_last 33412
_journal_paper_doi 10.1021/acsami.6b16264
_journal_volume 9
_journal_year 2017
_chemical_formula_sum 'C78 H56 N2 O34 Zr6'
_chemical_formula_weight 2112.56
_space_group_crystal_system tetragonal
_space_group_IT_number 138
_space_group_name_Hall '-P 4ac 2ac'
_space_group_name_H-M_alt 'P 42/n c m'
_symmetry_space_group_name_Hall '-P 4ac 2ac'
_symmetry_space_group_name_H-M 'P 42/n c m :2'
_atom_sites_solution_hydrogens geom
_atom_sites_solution_primary direct
_atom_sites_solution_secondary difmap
_audit_creation_method SHELXL-2014/7
_cell_angle_alpha 90
_cell_angle_beta 90
_cell_angle_gamma 90
_cell_formula_units_Z 4
_cell_length_a 34.15(3)
_cell_length_b 34.153
_cell_length_c 14.656(11)
_cell_measurement_reflns_used 664
_cell_measurement_temperature 110(2)
_cell_measurement_theta_max 18.0207
_cell_measurement_theta_min 2.3853
_cell_volume 17094(2)
_computing_cell_refinement 'SAINT+ ver. (Bruker, 2001)'
_computing_data_collection 'APEX2  (Bruker, 2008)'
_computing_data_reduction 'SAINT+ ver. (Bruker, 2001)'
_computing_molecular_graphics 'SHELXTL (Sheldrick, 2008)'
_computing_publication_material 'SHELXTL (Sheldrick, 2008)'
_computing_structure_refinement 'SHELXS-97 (Sheldrick, 2008)'
_computing_structure_solution 'SHELXS-97 (Sheldrick, 2008)'
_diffrn_ambient_temperature 110(2)
_diffrn_measured_fraction_theta_full 1.000
_diffrn_measured_fraction_theta_max 0.993
_diffrn_measurement_device_type 'Bruker SMART APEX II CCD area detector'
_diffrn_measurement_method 'phi and omega scans'
_diffrn_radiation_type MoK\a
_diffrn_radiation_wavelength 0.71073
_diffrn_reflns_av_R_equivalents 0.2045
_diffrn_reflns_av_unetI/netI 0.1940
_diffrn_reflns_Laue_measured_fraction_full 1.000
_diffrn_reflns_Laue_measured_fraction_max 0.993
_diffrn_reflns_limit_h_max 26
_diffrn_reflns_limit_h_min -44
_diffrn_reflns_limit_k_max 35
_diffrn_reflns_limit_k_min -44
_diffrn_reflns_limit_l_max 12
_diffrn_reflns_limit_l_min -19
_diffrn_reflns_number 66779
_diffrn_reflns_point_group_measured_fraction_full 1.000
_diffrn_reflns_point_group_measured_fraction_max 0.993
_diffrn_reflns_theta_full 25.242
_diffrn_reflns_theta_max 27.702
_diffrn_reflns_theta_min 1.686
_diffrn_source 'fine-focus sealed tube'
_exptl_absorpt_coefficient_mu 0.395
_exptl_absorpt_correction_T_max 0.9615
_exptl_absorpt_correction_T_min 0.9615
_exptl_absorpt_process_details 'SADABS (Sheldrick, 2008)'
_exptl_crystal_colour Orange
_exptl_crystal_density_diffrn 0.821
_exptl_crystal_density_meas ?
_exptl_crystal_density_method 'not measured'
_exptl_crystal_description Blocky
_exptl_crystal_F_000 4200
_exptl_crystal_size_max 0.100
_exptl_crystal_size_mid 0.100
_exptl_crystal_size_min 0.100
_platon_squeeze_details
;
;
_refine_diff_density_max 1.324
_refine_diff_density_min -1.450
_refine_diff_density_rms 0.132
_refine_ls_extinction_method none
_refine_ls_goodness_of_fit_ref 0.959
_refine_ls_hydrogen_treatment constr
_refine_ls_matrix_type full
_refine_ls_number_parameters 218
_refine_ls_number_reflns 10200
_refine_ls_number_restraints 10
_refine_ls_restrained_S_all 0.959
_refine_ls_R_factor_all 0.1771
_refine_ls_R_factor_gt 0.0843
_refine_ls_shift/su_max 0.008
_refine_ls_shift/su_mean 0.000
_refine_ls_structure_factor_coef Fsqd
_refine_ls_weighting_details 'w=1/[\s^2^(Fo^2^)+(0.1097P)^2^] where P=(Fo^2^+2Fc^2^)/3'
_refine_ls_weighting_scheme calc
_refine_ls_wR_factor_gt 0.2187
_refine_ls_wR_factor_ref 0.2455
_reflns_Friedel_coverage 0.000
_reflns_number_gt 4208
_reflns_number_total 10200
_reflns_threshold_expression 'I > 2\s(I)'
_cod_data_source_file am6b16264_si_002.cif
_cod_data_source_block PCN-700-AZDC
_cod_depositor_comments
;
The following automatic conversions were performed:

'_exptl_crystal_density_meas' value 'not measured' was changed to '?'
- the value is perceived as not measured.

Automatic conversion script
Id: cif_fix_values 4973 2017-02-22 13:04:09Z antanas 

 Adding full bibliography for 4514210--4514215.cif.
;
_cod_original_cell_volume 17096(32)
_cod_database_code 4514214
_shelx_shelxl_version_number 2014/7
_shelx_space_group_comment
;
The symmetry employed for this shelxl refinement is uniquely defined
by the following loop, which should always be used as a source of
symmetry information in preference to the above space-group names.
They are only intended as comments.
;
_shelx_estimated_absorpt_t_min 0.962
_shelx_estimated_absorpt_t_max 0.962

loop_
_space_group_symop_operation_xyz
'x, y, z'
'-y+1/2, x, z+1/2'
'-x+1/2, -y+1/2, z'
'y, -x+1/2, z+1/2'
'x+1/2, -y, -z+1/2'
'-x, y+1/2, -z+1/2'
'y+1/2, x+1/2, -z'
'-y, -x, -z'
'-x, -y, -z'
'y-1/2, -x, -z-1/2'
'x-1/2, y-1/2, -z'
'-y, x-1/2, -z-1/2'
'-x-1/2, y, z-1/2'
'x, -y-1/2, z-1/2'
'-y-1/2, -x-1/2, z'
'y, x, z'

loop_
_atom_site_label
_atom_site_type_symbol
_atom_site_fract_x
_atom_site_fract_y
_atom_site_fract_z
_atom_site_U_iso_or_equiv
_atom_site_adp_type
_atom_site_occupancy
_atom_site_site_symmetry_order
_atom_site_calc_flag
_atom_site_refinement_flags_posn
_atom_site_refinement_flags_adp
_atom_site_refinement_flags_occupancy
Zr1 Zr 0.55035(2) 0.05035(2) 0.5000 0.03329(12) Uani 1 2 d S T P
Zr2 Zr 0.46989(2) 0.03011(2) 0.36322(4) 0.03756(13) Uani 1 2 d S T P
Zr3 Zr 0.45801(2) 0.04199(2) 0.60099(4) 0.03706(13) Uani 1 2 d S T P
C1 C 0.51489(10) 0.11780(10) 0.6178(3) 0.0533(12) Uani 1 1 d . . .
C2 C 0.51855(16) 0.15923(13) 0.6468(4) 0.1008(6) Uani 1 1 d . . .
C3 C 0.49009(16) 0.17637(13) 0.7030(4) 0.1008(6) Uani 1 1 d . . .
H3 H 0.4686 0.1609 0.7232 0.121 Uiso 1 1 calc R U .
C4 C 0.49238(15) 0.21542(12) 0.7300(4) 0.1008(6) Uani 1 1 d . . .
H4 H 0.4724 0.2266 0.7669 0.121 Uiso 1 1 calc R U .
C5 C 0.54864(16) 0.18226(13) 0.6188(4) 0.1008(6) Uani 1 1 d . . .
H5 H 0.5676 0.1718 0.5781 0.121 Uiso 1 1 calc R U .
C6 C 0.55241(16) 0.22106(13) 0.6483(4) 0.1008(6) Uani 1 1 d . . .
C7 C 0.52373(15) 0.26242(13) 0.2026(4) 0.1008(6) Uani 1 1 d . . .
C8 C 0.52606(16) 0.22131(13) 0.2348(4) 0.1008(6) Uani 1 1 d . . .
C9 C 0.55074(16) 0.21096(13) 0.3108(4) 0.1008(6) Uani 1 1 d . . .
C10 C 0.54938(15) 0.17319(12) 0.3399(4) 0.1008(6) Uani 1 1 d . . .
H10 H 0.5648 0.1658 0.3910 0.121 Uiso 1 1 calc R U .
C11 C 0.52708(16) 0.14584(13) 0.2995(4) 0.1008(6) Uani 1 1 d . . .
C12 C 0.50333(16) 0.15678(12) 0.2294(4) 0.1008(6) Uani 1 1 d . . .
H12 H 0.4860 0.1380 0.2039 0.121 Uiso 1 1 calc R U .
C13 C 0.50365(16) 0.19316(12) 0.1955(4) 0.1008(6) Uani 1 1 d . . .
H13 H 0.4881 0.1993 0.1436 0.121 Uiso 1 1 calc R U .
C14 C 0.52454(11) 0.10579(10) 0.3387(3) 0.0533(12) Uani 1 1 d . . .
C15 C 0.58705(15) 0.24526(13) 0.6074(4) 0.1008(6) Uani 1 1 d . . .
H15A H 0.6030 0.2283 0.5682 0.151 Uiso 1 1 calc R U .
H15B H 0.6033 0.2556 0.6570 0.151 Uiso 1 1 calc R U .
H15C H 0.5766 0.2670 0.5712 0.151 Uiso 1 1 calc R U .
C16 C 0.56771(15) 0.24392(12) 0.3706(4) 0.1008(6) Uani 1 1 d . . .
H16A H 0.5728 0.2339 0.4321 0.151 Uiso 1 1 calc R U .
H16B H 0.5489 0.2656 0.3739 0.151 Uiso 1 1 calc R U .
H16C H 0.5923 0.2533 0.3438 0.151 Uiso 1 1 calc R U .
C17 C 0.4349(4) 0.0248(5) 0.8186(13) 0.0702(9) Uani 0.25 1 d . . P
C18 C 0.3964(4) 0.0373(5) 0.8527(13) 0.0702(9) Uani 0.25 1 d . . P
C19 C 0.3814(4) 0.0764(5) 0.8302(11) 0.0702(9) Uani 0.25 1 d . . P
H19 H 0.3975 0.0934 0.7952 0.084 Uiso 0.25 1 calc R U P
C20 C 0.3444(4) 0.0900(5) 0.8580(12) 0.0702(9) Uani 0.25 1 d . . P
H20 H 0.3360 0.1158 0.8438 0.084 Uiso 0.25 1 calc R U P
C21 C 0.3243(4) 0.0689(5) 0.8986(12) 0.0702(9) Uani 0.25 1 d . . P
C22 C 0.3366(4) 0.0303(5) 0.9305(12) 0.0702(9) Uani 0.25 1 d . . P
H22 H 0.3206 0.0159 0.9715 0.084 Uiso 0.25 1 calc R U P
C23 C 0.3725(4) 0.0146(5) 0.8995(12) 0.0702(9) Uani 0.25 1 d . . P
H23 H 0.3793 -0.0118 0.9123 0.084 Uiso 0.25 1 calc R U P
C24 C 0.39001(5) 0.10999(5) 0.5715(2) 0.0702(9) Uani 0.5 2 d DS T P
C25 C 0.3452(3) 0.0880(3) 0.5434(8) 0.0702(9) Uani 0.25 1 d D . P
C26 C 0.3129(3) 0.1094(4) 0.5760(10) 0.0702(9) Uani 0.25 1 d D . P
H26 H 0.3151 0.1291 0.6214 0.084 Uiso 0.25 1 calc R U P
C27 C 0.2779(4) 0.0993(3) 0.5368(7) 0.0702(9) Uani 0.25 1 d D . P
H27 H 0.2553 0.1139 0.5529 0.084 Uiso 0.25 1 calc R U P
C28 C 0.2738(2) 0.0692(3) 0.4755(8) 0.0702(9) Uani 0.25 1 d D . P
C29 C 0.3062(2) 0.0498(3) 0.4460(8) 0.0702(9) Uani 0.25 1 d D . P
H29 H 0.3035 0.0311 0.3984 0.084 Uiso 0.25 1 calc R U P
C30 C 0.3420(2) 0.0563(3) 0.4824(7) 0.0702(9) Uani 0.25 1 d D . P
H30 H 0.3638 0.0402 0.4675 0.084 Uiso 0.25 1 calc R U P
O1 O 0.48859(7) 0.06082(10) 0.48169(19) 0.0786(11) Uani 1 1 d . . .
O2 O 0.54973(6) 0.09684(6) 0.39732(17) 0.0478(7) Uani 1 1 d . . .
O3 O 0.49802(8) 0.08361(7) 0.30699(19) 0.0639(9) Uani 1 1 d . . .
O4 O 0.54325(6) 0.10465(6) 0.57407(17) 0.0465(7) Uani 1 1 d . . .
O5 O 0.40000(7) 0.01534(7) 0.6403(2) 0.0614(9) Uani 1 1 d . . .
O6 O 0.51860(7) 0.03032(7) 0.6183(2) 0.0799(11) Uani 1 1 d . . .
O7 O 0.42466(8) 0.07534(8) 0.3530(3) 0.0877(16) Uani 1 2 d S T P
O8 O 0.48017(7) 0.01983(7) 0.2151(3) 0.0580(12) Uani 1 2 d S T P
O9 O 0.41560(4) 0.08440(4) 0.5596(2) 0.0702(9) Uani 1 2 d DS T P
O10 O 0.37740(5) 0.12260(5) 0.64567(17) 0.0702(9) Uani 0.5 2 d DS T P
O11 O 0.45162(7) 0.04838(7) 0.7460(3) 0.0618(12) Uani 1 2 d S T P
O12 O 0.4422(3) -0.0161(3) 0.8302(8) 0.0702(9) Uani 0.25 1 d . . P
N16 N 0.2611(3) 0.0570(4) 0.9423(10) 0.0702(9) Uani 0.25 1 d . . P
N22 N 0.2843(4) 0.0803(4) 0.9220(10) 0.0702(9) Uani 0.25 1 d . . P

loop_
_atom_site_aniso_label
_atom_site_aniso_U_11
_atom_site_aniso_U_22
_atom_site_aniso_U_33
_atom_site_aniso_U_23
_atom_site_aniso_U_13
_atom_site_aniso_U_12
Zr1 0.01919(10) 0.01919(10) 0.0615(3) 0.00095(15) -0.00095(15) -0.00135(16)
Zr2 0.02513(12) 0.02513(12) 0.0624(3) 0.00543(16) -0.00543(16) 0.00090(18)
Zr3 0.02264(11) 0.02264(11) 0.0659(3) -0.00377(16) 0.00377(16) 0.00026(16)
C1 0.0348(17) 0.0269(16) 0.098(3) -0.0148(19) -0.006(2) -0.0030(14)
C2 0.0985(11) 0.0366(6) 0.1673(14) 0.0021(8) 0.0053(9) -0.0079(7)
C3 0.0985(11) 0.0366(6) 0.1673(14) 0.0021(8) 0.0053(9) -0.0079(7)
C4 0.0985(11) 0.0366(6) 0.1673(14) 0.0021(8) 0.0053(9) -0.0079(7)
C5 0.0985(11) 0.0366(6) 0.1673(14) 0.0021(8) 0.0053(9) -0.0079(7)
C6 0.0985(11) 0.0366(6) 0.1673(14) 0.0021(8) 0.0053(9) -0.0079(7)
C7 0.0985(11) 0.0366(6) 0.1673(14) 0.0021(8) 0.0053(9) -0.0079(7)
C8 0.0985(11) 0.0366(6) 0.1673(14) 0.0021(8) 0.0053(9) -0.0079(7)
C9 0.0985(11) 0.0366(6) 0.1673(14) 0.0021(8) 0.0053(9) -0.0079(7)
C10 0.0985(11) 0.0366(6) 0.1673(14) 0.0021(8) 0.0053(9) -0.0079(7)
C11 0.0985(11) 0.0366(6) 0.1673(14) 0.0021(8) 0.0053(9) -0.0079(7)
C12 0.0985(11) 0.0366(6) 0.1673(14) 0.0021(8) 0.0053(9) -0.0079(7)
C13 0.0985(11) 0.0366(6) 0.1673(14) 0.0021(8) 0.0053(9) -0.0079(7)
C14 0.051(2) 0.0262(17) 0.083(3) 0.0151(18) 0.014(2) -0.0056(15)
C15 0.0985(11) 0.0366(6) 0.1673(14) 0.0021(8) 0.0053(9) -0.0079(7)
C16 0.0985(11) 0.0366(6) 0.1673(14) 0.0021(8) 0.0053(9) -0.0079(7)
C17 0.0339(14) 0.0807(19) 0.096(2) 0.0033(18) 0.0103(15) 0.0225(12)
C18 0.0339(14) 0.0807(19) 0.096(2) 0.0033(18) 0.0103(15) 0.0225(12)
C19 0.0339(14) 0.0807(19) 0.096(2) 0.0033(18) 0.0103(15) 0.0225(12)
C20 0.0339(14) 0.0807(19) 0.096(2) 0.0033(18) 0.0103(15) 0.0225(12)
C21 0.0339(14) 0.0807(19) 0.096(2) 0.0033(18) 0.0103(15) 0.0225(12)
C22 0.0339(14) 0.0807(19) 0.096(2) 0.0033(18) 0.0103(15) 0.0225(12)
C23 0.0339(14) 0.0807(19) 0.096(2) 0.0033(18) 0.0103(15) 0.0225(12)
C24 0.0339(14) 0.0807(19) 0.096(2) 0.0033(18) 0.0103(15) 0.0225(12)
C25 0.0339(14) 0.0807(19) 0.096(2) 0.0033(18) 0.0103(15) 0.0225(12)
C26 0.0339(14) 0.0807(19) 0.096(2) 0.0033(18) 0.0103(15) 0.0225(12)
C27 0.0339(14) 0.0807(19) 0.096(2) 0.0033(18) 0.0103(15) 0.0225(12)
C28 0.0339(14) 0.0807(19) 0.096(2) 0.0033(18) 0.0103(15) 0.0225(12)
C29 0.0339(14) 0.0807(19) 0.096(2) 0.0033(18) 0.0103(15) 0.0225(12)
C30 0.0339(14) 0.0807(19) 0.096(2) 0.0033(18) 0.0103(15) 0.0225(12)
O1 0.0221(12) 0.147(3) 0.0667(19) -0.0210(18) 0.0000(12) -0.0267(15)
O2 0.0342(12) 0.0344(12) 0.0747(17) 0.0119(12) -0.0005(12) -0.0025(10)
O3 0.0595(16) 0.0406(14) 0.091(2) 0.0196(14) -0.0081(15) -0.0157(12)
O4 0.0298(11) 0.0243(10) 0.0854(18) -0.0110(11) 0.0056(12) -0.0007(9)
O5 0.0291(12) 0.0418(13) 0.113(2) -0.0111(14) 0.0279(13) -0.0068(10)
O6 0.0231(12) 0.0382(13) 0.178(3) 0.0470(15) 0.0187(15) 0.0079(10)
O7 0.0545(15) 0.0545(15) 0.154(4) 0.0044(18) -0.0044(18) 0.018(2)
O8 0.0563(14) 0.0563(14) 0.061(3) 0.0084(13) -0.0084(13) 0.0011(18)
O9 0.0339(14) 0.0807(19) 0.096(2) 0.0033(18) 0.0103(15) 0.0225(12)
O10 0.0339(14) 0.0807(19) 0.096(2) 0.0033(18) 0.0103(15) 0.0225(12)
O11 0.0515(13) 0.0515(13) 0.082(3) -0.0168(14) 0.0168(14) -0.0038(18)
O12 0.0339(14) 0.0807(19) 0.096(2) 0.0033(18) 0.0103(15) 0.0225(12)
N16 0.0339(14) 0.0807(19) 0.096(2) 0.0033(18) 0.0103(15) 0.0225(12)
N22 0.0339(14) 0.0807(19) 0.096(2) 0.0033(18) 0.0103(15) 0.0225(12)

loop_
_atom_type_symbol
_atom_type_description
_atom_type_scat_dispersion_real
_atom_type_scat_dispersion_imag
_atom_type_scat_source
Zr Zr -2.9673 0.5597 'International Tables Vol C Tables 4.2.6.8 and 6.1.1.4'
C C 0.0033 0.0016 'International Tables Vol C Tables 4.2.6.8 and 6.1.1.4'
O O 0.0106 0.0060 'International Tables Vol C Tables 4.2.6.8 and 6.1.1.4'
N N 0.0061 0.0033 'International Tables Vol C Tables 4.2.6.8 and 6.1.1.4'
H H 0.0000 0.0000 'International Tables Vol C Tables 4.2.6.8 and 6.1.1.4'

loop_
_geom_angle_atom_site_label_1
_geom_angle_atom_site_label_2
_geom_angle_atom_site_label_3
_geom_angle
_geom_angle_site_symmetry_1
_geom_angle_site_symmetry_3
O1 Zr1 O1 109.87(18) . 7_546
O1 Zr1 O6 70.17(11) . .
O1 Zr1 O6 70.91(10) 7_546 .
O1 Zr1 O6 70.91(10) . 7_546
O1 Zr1 O6 70.16(10) 7_546 7_546
O6 Zr1 O6 109.11(16) . 7_546
O1 Zr1 O4 142.66(10) . 7_546
O1 Zr1 O4 79.08(10) 7_546 7_546
O6 Zr1 O4 143.06(9) . 7_546
O6 Zr1 O4 79.17(10) 7_546 7_546
O1 Zr1 O4 79.08(10) . .
O1 Zr1 O4 142.66(10) 7_546 .
O6 Zr1 O4 79.16(10) . .
O6 Zr1 O4 143.07(9) 7_546 .
O4 Zr1 O4 116.38(12) 7_546 .
O1 Zr1 O2 142.86(10) . 7_546
O1 Zr1 O2 77.56(10) 7_546 7_546
O6 Zr1 O2 78.98(11) . 7_546
O6 Zr1 O2 141.12(9) 7_546 7_546
O4 Zr1 O2 73.85(11) 7_546 7_546
O4 Zr1 O2 75.19(9) . 7_546
O1 Zr1 O2 77.56(10) . .
O1 Zr1 O2 142.86(10) 7_546 .
O6 Zr1 O2 141.12(9) . .
O6 Zr1 O2 78.98(10) 7_546 .
O4 Zr1 O2 75.19(9) 7_546 .
O4 Zr1 O2 73.85(10) . .
O2 Zr1 O2 119.16(12) 7_546 .
O1 Zr1 Zr2 90.48(9) . 9_656
O1 Zr1 Zr2 35.58(8) 7_546 9_656
O6 Zr1 Zr2 35.34(6) . 9_656
O6 Zr1 Zr2 90.17(8) 7_546 9_656
O4 Zr1 Zr2 111.84(6) 7_546 9_656
O4 Zr1 Zr2 111.51(7) . 9_656
O2 Zr1 Zr2 74.91(7) 7_546 9_656
O2 Zr1 Zr2 165.92(6) . 9_656
O1 Zr1 Zr2 35.58(8) . .
O1 Zr1 Zr2 90.47(9) 7_546 .
O6 Zr1 Zr2 90.18(9) . .
O6 Zr1 Zr2 35.34(6) 7_546 .
O4 Zr1 Zr2 111.51(9) 7_546 .
O4 Zr1 Zr2 111.84(7) . .
O2 Zr1 Zr2 165.91(6) 7_546 .
O2 Zr1 Zr2 74.91(6) . .
Zr2 Zr1 Zr2 91.04(3) 9_656 .
O1 Zr1 Zr3 90.98(9) . 9_656
O1 Zr1 Zr3 35.27(8) 7_546 9_656
O6 Zr1 Zr3 90.76(8) . 9_656
O6 Zr1 Zr3 34.90(7) 7_546 9_656
O4 Zr1 Zr3 75.90(6) 7_546 9_656
O4 Zr1 Zr3 167.72(6) . 9_656
O2 Zr1 Zr3 109.99(6) 7_546 9_656
O2 Zr1 Zr3 111.27(7) . 9_656
Zr2 Zr1 Zr3 60.92(4) 9_656 9_656
Zr2 Zr1 Zr3 60.728(19) . 9_656
O1 Zr1 Zr3 35.27(8) . .
O1 Zr1 Zr3 90.98(9) 7_546 .
O6 Zr1 Zr3 34.91(7) . .
O6 Zr1 Zr3 90.75(8) 7_546 .
O4 Zr1 Zr3 167.73(6) 7_546 .
O4 Zr1 Zr3 75.90(6) . .
O2 Zr1 Zr3 111.27(8) 7_546 .
O2 Zr1 Zr3 109.99(6) . .
Zr2 Zr1 Zr3 60.730(16) 9_656 .
Zr2 Zr1 Zr3 60.92(6) . .
Zr3 Zr1 Zr3 91.83(2) 9_656 .
O6 Zr2 O6 67.79(13) 7_546 9_656
O6 Zr2 O1 108.69(13) 7_546 15_665
O6 Zr2 O1 72.22(11) 9_656 15_665
O6 Zr2 O1 72.22(11) 7_546 .
O6 Zr2 O1 108.69(13) 9_656 .
O1 Zr2 O1 68.26(16) 15_665 .
O6 Zr2 O7 145.79(7) 7_546 .
O6 Zr2 O7 145.79(7) 9_656 .
O1 Zr2 O7 85.40(14) 15_665 .
O1 Zr2 O7 85.40(14) . .
O6 Zr2 O3 140.18(10) 7_546 15_665
O6 Zr2 O3 77.23(10) 9_656 15_665
O1 Zr2 O3 76.56(12) 15_665 15_665
O1 Zr2 O3 139.70(10) . 15_665
O7 Zr2 O3 72.51(9) . 15_665
O6 Zr2 O3 77.23(10) 7_546 .
O6 Zr2 O3 140.18(10) 9_656 .
O1 Zr2 O3 139.70(10) 15_665 .
O1 Zr2 O3 76.55(11) . .
O7 Zr2 O3 72.51(9) . .
O3 Zr2 O3 124.96(14) 15_665 .
O6 Zr2 O8 86.66(12) 7_546 .
O6 Zr2 O8 86.66(12) 9_656 .
O1 Zr2 O8 145.72(8) 15_665 .
O1 Zr2 O8 145.72(8) . .
O7 Zr2 O8 98.95(16) . .
O3 Zr2 O8 72.54(8) 15_665 .
O3 Zr2 O8 72.55(8) . .
O6 Zr2 Zr1 36.08(9) 7_546 .
O6 Zr2 Zr1 88.47(8) 9_656 .
O1 Zr2 Zr1 88.78(10) 15_665 .
O1 Zr2 Zr1 36.15(7) . .
O7 Zr2 Zr1 117.23(9) . .
O3 Zr2 Zr1 161.99(7) 15_665 .
O3 Zr2 Zr1 73.04(8) . .
O8 Zr2 Zr1 118.01(7) . .
O6 Zr2 Zr1 88.47(8) 7_546 9_656
O6 Zr2 Zr1 36.08(8) 9_656 9_656
O1 Zr2 Zr1 36.15(7) 15_665 9_656
O1 Zr2 Zr1 88.78(10) . 9_656
O7 Zr2 Zr1 117.23(9) . 9_656
O3 Zr2 Zr1 73.04(7) 15_665 9_656
O3 Zr2 Zr1 161.99(7) . 9_656
O8 Zr2 Zr1 118.01(6) . 9_656
Zr1 Zr2 Zr1 88.96(3) . 9_656
O6 Zr2 Zr3 33.90(7) 7_546 9_656
O6 Zr2 Zr3 33.90(7) 9_656 9_656
O1 Zr2 Zr3 90.76(9) 15_665 9_656
O1 Zr2 Zr3 90.76(8) . 9_656
O7 Zr2 Zr3 175.36(13) . 9_656
O3 Zr2 Zr3 109.14(8) 15_665 9_656
O3 Zr2 Zr3 109.14(8) . 9_656
O8 Zr2 Zr3 85.69(9) . 9_656
Zr1 Zr2 Zr3 59.98(3) . 9_656
Zr1 Zr2 Zr3 59.98(3) 9_656 9_656
O6 Zr2 Zr3 90.41(9) 7_546 .
O6 Zr2 Zr3 90.41(9) 9_656 .
O1 Zr2 Zr3 34.13(8) 15_665 .
O1 Zr2 Zr3 34.13(8) . .
O7 Zr2 Zr3 84.57(13) . .
O3 Zr2 Zr3 108.72(8) 15_665 .
O3 Zr2 Zr3 108.72(7) . .
O8 Zr2 Zr3 176.47(10) . .
Zr1 Zr2 Zr3 59.88(4) . .
Zr1 Zr2 Zr3 59.88(3) 9_656 .
Zr3 Zr2 Zr3 90.79(2) 9_656 .
O6 Zr3 O6 67.63(13) 15_665 .
O6 Zr3 O1 71.20(11) 15_665 15_665
O6 Zr3 O1 107.43(13) . 15_665
O6 Zr3 O1 107.43(13) 15_665 .
O6 Zr3 O1 71.19(12) . .
O1 Zr3 O1 67.93(16) 15_665 .
O6 Zr3 O9 145.32(7) 15_665 .
O6 Zr3 O9 145.32(7) . .
O1 Zr3 O9 83.98(11) 15_665 .
O1 Zr3 O9 83.98(11) . .
O6 Zr3 O11 89.99(12) 15_665 .
O6 Zr3 O11 89.99(12) . .
O1 Zr3 O11 146.02(8) 15_665 .
O1 Zr3 O11 146.02(8) . .
O9 Zr3 O11 98.22(13) . .
O6 Zr3 O5 74.99(9) 15_665 .
O6 Zr3 O5 138.60(10) . .
O1 Zr3 O5 75.37(11) 15_665 .
O1 Zr3 O5 139.51(10) . .
O9 Zr3 O5 75.55(8) . .
O11 Zr3 O5 72.46(8) . .
O6 Zr3 O5 138.59(10) 15_665 15_665
O6 Zr3 O5 74.99(9) . 15_665
O1 Zr3 O5 139.50(10) 15_665 15_665
O1 Zr3 O5 75.37(11) . 15_665
O9 Zr3 O5 75.55(8) . 15_665
O11 Zr3 O5 72.46(8) . 15_665
O5 Zr3 O5 130.07(13) . 15_665
O6 Zr3 Zr1 87.75(7) 15_665 .
O6 Zr3 Zr1 35.55(9) . .
O1 Zr3 Zr1 87.99(10) 15_665 .
O1 Zr3 Zr1 35.66(7) . .
O9 Zr3 Zr1 115.86(7) . .
O11 Zr3 Zr1 120.16(6) . .
O5 Zr3 Zr1 159.04(7) . .
O5 Zr3 Zr1 70.88(7) 15_665 .
O6 Zr3 Zr1 35.55(9) 15_665 9_656
O6 Zr3 Zr1 87.75(7) . 9_656
O1 Zr3 Zr1 35.66(7) 15_665 9_656
O1 Zr3 Zr1 87.99(9) . 9_656
O9 Zr3 Zr1 115.86(6) . 9_656
O11 Zr3 Zr1 120.16(6) . 9_656
O5 Zr3 Zr1 70.88(7) . 9_656
O5 Zr3 Zr1 159.04(7) 15_665 9_656
Zr1 Zr3 Zr1 88.17(2) . 9_656
O6 Zr3 Zr2 33.82(7) 15_665 9_656
O6 Zr3 Zr2 33.82(7) . 9_656
O1 Zr3 Zr2 89.46(8) 15_665 9_656
O1 Zr3 Zr2 89.45(9) . 9_656
O9 Zr3 Zr2 172.08(8) . 9_656
O11 Zr3 Zr2 89.69(10) . 9_656
O5 Zr3 Zr2 107.10(8) . 9_656
O5 Zr3 Zr2 107.10(7) 15_665 9_656
Zr1 Zr3 Zr2 59.29(4) . 9_656
Zr1 Zr3 Zr2 59.29(3) 9_656 9_656
O6 Zr3 Zr2 89.10(9) 15_665 .
O6 Zr3 Zr2 89.10(9) . .
O1 Zr3 Zr2 33.97(8) 15_665 .
O1 Zr3 Zr2 33.97(8) . .
O9 Zr3 Zr2 82.87(8) . .
O11 Zr3 Zr2 178.90(10) . .
O5 Zr3 Zr2 107.87(7) . .
O5 Zr3 Zr2 107.87(7) 15_665 .
Zr1 Zr3 Zr2 59.195(19) . .
Zr1 Zr3 Zr2 59.196(15) 9_656 .
Zr2 Zr3 Zr2 89.21(2) 9_656 .
O5 C1 O4 127.3(3) 15_665 .
O5 C1 C2 117.4(4) 15_665 .
O4 C1 C2 115.2(3) . .
C5 C2 C3 117.4(4) . .
C5 C2 C1 122.0(5) . .
C3 C2 C1 120.6(4) . .
C4 C3 C2 121.8(5) . .
C4 C3 H3 119.1 . .
C2 C3 H3 119.1 . .
C7 C4 C3 119.3(5) 14_566 .
C7 C4 H4 120.4 14_566 .
C3 C4 H4 120.4 . .
C2 C5 C6 121.6(5) . .
C2 C5 H5 119.2 . .
C6 C5 H5 119.2 . .
C7 C6 C5 120.0(5) 14_566 .
C7 C6 C15 122.8(4) 14_566 .
C5 C6 C15 116.8(5) . .
C4 C7 C6 119.8(4) 14_565 14_565
C4 C7 C8 118.1(5) 14_565 .
C6 C7 C8 122.1(5) 14_565 .
C13 C8 C9 118.9(4) . .
C13 C8 C7 120.4(5) . .
C9 C8 C7 120.6(4) . .
C10 C9 C8 117.1(5) . .
C10 C9 C16 121.9(5) . .
C8 C9 C16 118.7(4) . .
C11 C10 C9 122.7(5) . .
C11 C10 H10 118.6 . .
C9 C10 H10 118.6 . .
C10 C11 C12 118.7(5) . .
C10 C11 C14 120.2(5) . .
C12 C11 C14 120.6(4) . .
C13 C12 C11 122.1(5) . .
C13 C12 H12 119.0 . .
C11 C12 H12 119.0 . .
C12 C13 C8 120.3(5) . .
C12 C13 H13 119.9 . .
C8 C13 H13 119.9 . .
O2 C14 O3 126.5(3) . .
O2 C14 C11 116.7(4) . .
O3 C14 C11 116.7(4) . .
C6 C15 H15A 109.5 . .
C6 C15 H15B 109.5 . .
H15A C15 H15B 109.5 . .
C6 C15 H15C 109.5 . .
H15A C15 H15C 109.5 . .
H15B C15 H15C 109.5 . .
C9 C16 H16A 109.5 . .
C9 C16 H16B 109.5 . .
H16A C16 H16B 109.5 . .
C9 C16 H16C 109.5 . .
H16A C16 H16C 109.5 . .
H16B C16 H16C 109.5 . .
O12 C17 O11 124.1(13) . .
O12 C17 C18 113.6(14) . .
O11 C17 C18 116.1(13) . .
C23 C18 C17 124.0(16) . .
C23 C18 C19 115.8(14) . .
C17 C18 C19 120.0(15) . .
C20 C19 C18 123.3(15) . .
C20 C19 H19 118.4 . .
C18 C19 H19 118.4 . .
C21 C20 C19 118.4(17) . .
C21 C20 H20 120.8 . .
C19 C20 H20 120.8 . .
C20 C21 N22 120.6(17) . .
C20 C21 C22 123.8(16) . .
N22 C21 C22 115.6(14) . .
C23 C22 C21 119.3(15) . .
C23 C22 H22 120.4 . .
C21 C22 H22 120.4 . .
C18 C23 C22 118.7(17) . .
C18 C23 H23 120.6 . .
C22 C23 H23 120.6 . .
O10 C24 O9 127.3(3) . .
O10 C24 C25 93.0(4) . .
O9 C24 C25 106.1(3) . .
O10 C24 C25 93.0(4) . 15_665
O9 C24 C25 106.1(3) . 15_665
C25 C24 C25 133.8(7) . 15_665
C26 C25 C30 123.5(10) . .
C26 C25 C24 112.5(8) . .
C30 C25 C24 123.2(7) . .
C27 C26 C25 114.3(11) . .
C27 C26 H26 122.8 . .
C25 C26 H26 122.8 . .
C26 C27 C28 123.6(10) . .
C26 C27 H27 118.2 . .
C28 C27 H27 118.2 . .
N16 C28 C29 116.8(10) 13_655 .
N16 C28 C27 123.8(10) 13_655 .
C29 C28 C27 119.4(8) . .
C30 C29 C28 122.0(9) . .
C30 C29 H29 119.0 . .
C28 C29 H29 119.0 . .
C29 C30 C25 116.5(8) . .
C29 C30 H30 121.7 . .
C25 C30 H30 121.7 . .
Zr2 O1 Zr3 111.90(14) . .
Zr2 O1 Zr1 108.27(12) . .
Zr3 O1 Zr1 109.07(13) . .
C14 O2 Zr1 130.9(2) . .
C14 O3 Zr2 131.6(2) . .
C1 O4 Zr1 130.9(2) . .
C1 O5 Zr3 134.2(2) 15_665 .
Zr2 O6 Zr3 112.28(11) 9_656 .
Zr2 O6 Zr1 108.57(12) 9_656 .
Zr3 O6 Zr1 109.54(14) . .
C24 O9 Zr3 155.5(3) . .
C17 O11 C17 84.3(14) 15_665 .
C17 O11 Zr3 135.1(7) 15_665 .
C17 O11 Zr3 135.1(7) . .
N22 N16 C28 118.7(14) . 13_656
N16 N22 C21 121.0(14) . .

loop_
_geom_bond_atom_site_label_1
_geom_bond_atom_site_label_2
_geom_bond_distance
_geom_bond_site_symmetry_2
Zr1 O1 2.156(3) .
Zr1 O1 2.156(2) 7_546
Zr1 O6 2.156(3) .
Zr1 O6 2.157(3) 7_546
Zr1 O4 2.162(3) 7_546
Zr1 O4 2.162(2) .
Zr1 O2 2.188(3) 7_546
Zr1 O2 2.188(2) .
Zr1 Zr2 3.4709(9) 9_656
Zr1 Zr2 3.471(2) .
Zr1 Zr3 3.4953(6) 9_656
Zr1 Zr3 3.495(3) .
Zr2 O6 2.118(3) 7_546
Zr2 O6 2.118(2) 9_656
Zr2 O1 2.127(3) 15_665
Zr2 O1 2.127(3) .
Zr2 O7 2.190(4) .
Zr2 O3 2.223(3) 15_665
Zr2 O3 2.223(3) .
Zr2 O8 2.226(4) .
Zr2 Zr1 3.4709(10) 9_656
Zr2 Zr3 3.5214(16) 9_656
Zr2 Zr3 3.532(3) .
Zr3 O6 2.123(2) 15_665
Zr3 O6 2.123(3) .
Zr3 O1 2.136(3) 15_665
Zr3 O1 2.136(3) .
Zr3 O9 2.136(2) .
Zr3 O11 2.147(4) .
Zr3 O5 2.255(3) .
Zr3 O5 2.255(2) 15_665
Zr3 Zr1 3.4955(6) 9_656
Zr3 Zr2 3.5216(16) 9_656
C1 O5 1.243(4) 15_665
C1 O4 1.245(4) .
C1 C2 1.483(6) .
C2 C5 1.358(7) .
C2 C3 1.402(7) .
C3 C4 1.393(6) .
C3 H3 0.9500 .
C4 C7 1.371(7) 14_566
C4 H4 0.9500 .
C5 C6 1.400(6) .
C5 H5 0.9500 .
C6 C7 1.382(7) 14_566
C6 C15 1.563(7) .
C7 C4 1.371(7) 14_565
C7 C6 1.382(7) 14_565
C7 C8 1.483(6) .
C8 C13 1.357(7) .
C8 C9 1.442(8) .
C9 C10 1.360(6) .
C9 C16 1.540(7) .
C10 C11 1.343(7) .
C10 H10 0.9500 .
C11 C12 1.361(7) .
C11 C14 1.486(6) .
C12 C13 1.338(6) .
C12 H12 0.9500 .
C13 H13 0.9500 .
C14 O2 1.254(4) .
C14 O3 1.269(4) .
C15 H15A 0.9800 .
C15 H15B 0.9800 .
C15 H15C 0.9800 .
C16 H16A 0.9800 .
C16 H16B 0.9800 .
C16 H16C 0.9800 .
C17 O12 1.43(2) .
C17 O11 1.453(18) .
C17 C18 1.47(2) .
C18 C23 1.32(2) .
C18 C19 1.47(2) .
C19 C20 1.41(2) .
C19 H19 0.9500 .
C20 C21 1.16(2) .
C20 H20 0.9500 .
C21 N22 1.463(19) .
C21 C22 1.46(2) .
C22 C23 1.41(2) .
C22 H22 0.9500 .
C23 H23 0.9500 .
C24 O10 1.246(3) .
C24 O9 1.248(3) .
C24 C25 1.753(10) .
C24 C25 1.753(10) 15_665
C25 C26 1.408(12) .
C25 C30 1.410(12) .
C26 C27 1.368(17) .
C26 H26 0.9500 .
C27 C28 1.370(12) .
C27 H27 0.9500 .
C28 N16 1.355(14) 13_655
C28 C29 1.359(10) .
C29 C30 1.352(10) .
C29 H29 0.9500 .
C30 H30 0.9500 .
O5 C1 1.243(4) 15_665
O6 Zr2 2.118(2) 9_656
O11 C17 1.453(18) 15_665
N16 N22 1.161(18) .
N16 C28 1.355(14) 13_656

loop_
_geom_torsion_atom_site_label_1
_geom_torsion_atom_site_label_2
_geom_torsion_atom_site_label_3
_geom_torsion_atom_site_label_4
_geom_torsion
_geom_torsion_site_symmetry_1
_geom_torsion_site_symmetry_4
O5 C1 C2 C5 -173.9(5) 15_665 .
O4 C1 C2 C5 7.1(7) . .
O5 C1 C2 C3 4.5(7) 15_665 .
O4 C1 C2 C3 -174.5(5) . .
C5 C2 C3 C4 -0.4(8) . .
C1 C2 C3 C4 -178.8(5) . .
C2 C3 C4 C7 -1.4(8) . 14_566
C3 C2 C5 C6 3.2(9) . .
C1 C2 C5 C6 -178.4(5) . .
C2 C5 C6 C7 -4.3(9) . 14_566
C2 C5 C6 C15 -176.9(5) . .
C4 C7 C8 C13 77.6(7) 14_565 .
C6 C7 C8 C13 -103.9(7) 14_565 .
C4 C7 C8 C9 -99.5(7) 14_565 .
C6 C7 C8 C9 78.9(8) 14_565 .
C13 C8 C9 C10 -1.3(8) . .
C7 C8 C9 C10 175.9(5) . .
C13 C8 C9 C16 -164.4(5) . .
C7 C8 C9 C16 12.8(8) . .
C8 C9 C10 C11 1.7(9) . .
C16 C9 C10 C11 164.2(5) . .
C9 C10 C11 C12 -3.5(9) . .
C9 C10 C11 C14 -175.4(5) . .
C10 C11 C12 C13 5.0(9) . .
C14 C11 C12 C13 176.8(5) . .
C11 C12 C13 C8 -4.7(9) . .
C9 C8 C13 C12 2.8(8) . .
C7 C8 C13 C12 -174.4(5) . .
C10 C11 C14 O2 -14.5(7) . .
C12 C11 C14 O2 173.8(5) . .
C10 C11 C14 O3 168.1(5) . .
C12 C11 C14 O3 -3.6(7) . .
O12 C17 C18 C23 8(3) . .
O11 C17 C18 C23 161.4(16) . .
O12 C17 C18 C19 -168.3(15) . .
O11 C17 C18 C19 -15(2) . .
C23 C18 C19 C20 2(3) . .
C17 C18 C19 C20 178.0(16) . .
C18 C19 C20 C21 -2(3) . .
C19 C20 C21 N22 -174.5(15) . .
C19 C20 C21 C22 6(3) . .
C20 C21 C22 C23 -10(3) . .
N22 C21 C22 C23 170.6(15) . .
C17 C18 C23 C22 178.6(17) . .
C19 C18 C23 C22 -5(3) . .
C21 C22 C23 C18 9(3) . .
O10 C24 C25 C26 33.8(10) . .
O9 C24 C25 C26 164.1(9) . .
C25 C24 C25 C26 -63.2(15) 15_665 .
O10 C24 C25 C30 -156.1(10) . .
O9 C24 C25 C30 -25.8(11) . .
C25 C24 C25 C30 107.0(10) 15_665 .
C30 C25 C26 C27 -6.0(19) . .
C24 C25 C26 C27 164.1(9) . .
C25 C26 C27 C28 4.2(18) . .
C26 C27 C28 N16 174.2(13) . 13_655
C26 C27 C28 C29 -5.0(18) . .
N16 C28 C29 C30 -172.0(12) 13_655 .
C27 C28 C29 C30 7.3(17) . .
C28 C29 C30 C25 -8.7(17) . .
C26 C25 C30 C29 8.2(18) . .
C24 C25 C30 C29 -160.8(9) . .
O3 C14 O2 Zr1 -21.7(6) . .
C11 C14 O2 Zr1 161.2(3) . .
O2 C14 O3 Zr2 23.2(6) . .
C11 C14 O3 Zr2 -159.7(3) . .
O5 C1 O4 Zr1 10.9(6) 15_665 .
C2 C1 O4 Zr1 -170.2(3) . .
O10 C24 O9 Zr3 0.000(2) . .
C25 C24 O9 Zr3 -106.7(4) . .
C25 C24 O9 Zr3 106.7(4) 15_665 .
O12 C17 O11 C17 -108.2(14) . 15_665
C18 C17 O11 C17 101.4(14) . 15_665
O12 C17 O11 Zr3 47.2(18) . .
C18 C17 O11 Zr3 -103.2(14) . .
C28 N16 N22 C21 171.0(13) 13_656 .
C20 C21 N22 N16 161.3(19) . .
C22 C21 N22 N16 -19(2) . .

loop_
_platon_squeeze_void_nr
_platon_squeeze_void_average_x
_platon_squeeze_void_average_y
_platon_squeeze_void_average_z
_platon_squeeze_void_volume
_platon_squeeze_void_count_electrons
_platon_squeeze_void_content
1 -0.002 -0.001 0.488 7899 2561 ' '
